data_1545176
loop_
_publ_author_name
'Orue, Ane'
'Uria, Uxue'
'Roca-L\'opez, David'
'Delso, Ignacio'
'Reyes, Efra\'im'
'Carrillo, Luisa'
'Merino, Pedro'
'Vicario, Jose L.'

_publ_section_title
;
 Racemic hemiacetals as oxygen-centered pronucleophiles triggering cascade
 1,4-addition/Michael reaction through dynamic kinetic resolution under
 iminium catalysis. Development and mechanistic insights.
;
_journal_issue 4
_journal_name_full 'Chemical science'
_journal_page_first 2904
_journal_page_last 2913
_journal_paper_doi 10.1039/c7sc00009j
_journal_volume 8
_journal_year 2017
_chemical_absolute_configuration 2R,3S,3aR,7aS
_chemical_compound_source 'synthesis as described'
_chemical_formula_moiety 'C13 H20 O4'
_chemical_formula_sum 'C13 H20 O4'
_chemical_formula_weight 240.29
_chemical_name_systematic
;
 (2R,3S,3aR,7aS)-5-Oxo-2-pentylhexahydro-4H-furo[2,3-b]pyran-3-carbaldehyde
;
_space_group_IT_number 19
_symmetry_cell_setting orthorhombic
_symmetry_Int_Tables_number 19
_symmetry_space_group_name_Hall 'P 2ac 2ab'
_symmetry_space_group_name_H-M 'P 21 21 21'
_atom_sites_solution_hydrogens geom
_atom_sites_solution_primary direct
_atom_sites_solution_secondary difmap
_audit_creation_date 2014-06-09T23:07:07-00:00
_audit_creation_method 'WinGX routine CIF_UPDATE'
_audit_update_record
;
2017-01-02 deposited with the CCDC.
2017-01-30 downloaded from the CCDC.
;
_cell_angle_alpha 90
_cell_angle_beta 90
_cell_angle_gamma 90
_cell_formula_units_Z 4
_cell_length_a 5.56040(10)
_cell_length_b 6.68950(10)
_cell_length_c 33.0826(5)
_cell_measurement_reflns_used 9940
_cell_measurement_temperature 100(2)
_cell_measurement_theta_max 73.683
_cell_measurement_theta_min 5.324
_cell_measurement_wavelength 1.54184
_cell_volume 1230.55(3)
_computing_cell_refinement 'CrysAlis Pro (Oxford Diffraction Ltd., 2011)'
_computing_data_collection 'CrysAlis Pro (Oxford Diffraction Ltd., 2011)'
_computing_data_reduction 'CrysAlis Pro (Oxford Diffraction Ltd., 2011)'
_computing_molecular_graphics 'Diamond v.3.2f (Crystal Impact GbR, 2008)'
_computing_publication_material 'WinGX publication routines (Farrugia, 1999)'
_computing_structure_refinement 'SHELXL-97 (Sheldrick, 2008)'
_computing_structure_solution 'OLEX2 (Dolomanov et al, 2009)'
_diffrn_ambient_temperature 100(2)
_diffrn_detector 'CCD plate'
_diffrn_detector_area_resol_mean 5.2012
_diffrn_detector_type Atlas
_diffrn_measured_fraction_theta_full 0.997
_diffrn_measured_fraction_theta_max 0.997
_diffrn_measurement_details
;
#__ type_ start__ end____ width___ exp.time_
  1 omega  -82.00  -12.00   1.0000    5.0000
omega____ theta____ kappa____ phi______ frames
    -      -40.9506  125.0000  150.0000 70

#__ type_ start__ end____ width___ exp.time_
  2 omega   18.00   78.00   1.0000    5.0000
omega____ theta____ kappa____ phi______ frames
    -       40.9506   37.0000 -150.0000 60

#__ type_ start__ end____ width___ exp.time_
  3 omega   83.00  109.00   1.0000    5.0000
omega____ theta____ kappa____ phi______ frames
    -       40.9506   37.0000 -150.0000 26

#__ type_ start__ end____ width___ exp.time_
  4 omega  -34.00   -8.00   1.0000   16.0000
omega____ theta____ kappa____ phi______ frames
    -      -83.0000   45.0000   30.0000 26

#__ type_ start__ end____ width___ exp.time_
  5 omega   90.00  116.00   1.0000   16.0000
omega____ theta____ kappa____ phi______ frames
    -      108.3609 -125.0000 -150.0000 26

#__ type_ start__ end____ width___ exp.time_
  6 omega   94.00  153.00   1.0000   16.0000
omega____ theta____ kappa____ phi______ frames
    -      108.3609   30.0000   30.0000 59

#__ type_ start__ end____ width___ exp.time_
  7 omega   38.00   69.00   1.0000   16.0000
omega____ theta____ kappa____ phi______ frames
    -      108.3609  -30.0000    0.0000 31

#__ type_ start__ end____ width___ exp.time_
  8 omega   35.00   61.00   1.0000   16.0000
omega____ theta____ kappa____ phi______ frames
    -      108.3609  -30.0000   30.0000 26

#__ type_ start__ end____ width___ exp.time_
  9 omega   43.00   81.00   1.0000   16.0000
omega____ theta____ kappa____ phi______ frames
    -      108.3609 -125.0000 -150.0000 38

#__ type_ start__ end____ width___ exp.time_
 10 omega   65.00  111.00   1.0000   16.0000
omega____ theta____ kappa____ phi______ frames
    -      108.3609 -100.0000    7.0000 46

#__ type_ start__ end____ width___ exp.time_
 11 omega   33.00  150.00   1.0000   16.0000
omega____ theta____ kappa____ phi______ frames
    -      108.3609  -15.0000 -180.0000 117

#__ type_ start__ end____ width___ exp.time_
 12 omega   31.00   69.00   1.0000   16.0000
omega____ theta____ kappa____ phi______ frames
    -      108.3609  -30.0000   60.0000 38

#__ type_ start__ end____ width___ exp.time_
 13 omega  -53.00   23.00   1.0000    5.0000
omega____ theta____ kappa____ phi______ frames
    -      -40.9506   37.0000  120.0000 76

#__ type_ start__ end____ width___ exp.time_
 14 omega    7.00  107.00   1.0000    5.0000
omega____ theta____ kappa____ phi______ frames
    -       40.9506   77.0000  -60.0000 100

#__ type_ start__ end____ width___ exp.time_
 15 omega  -76.00  -50.00   1.0000   16.0000
omega____ theta____ kappa____ phi______ frames
    -      -83.0000   45.0000  120.0000 26

#__ type_ start__ end____ width___ exp.time_
 16 omega   75.00  126.00   1.0000   16.0000
omega____ theta____ kappa____ phi______ frames
    -      108.3609  -77.0000   30.0000 51

#__ type_ start__ end____ width___ exp.time_
 17 omega   67.00  104.00   1.0000   16.0000
omega____ theta____ kappa____ phi______ frames
    -      108.3609 -125.0000  -60.0000 37

#__ type_ start__ end____ width___ exp.time_
 18 omega   35.00   61.00   1.0000   16.0000
omega____ theta____ kappa____ phi______ frames
    -      108.3609  -77.0000   30.0000 26

#__ type_ start__ end____ width___ exp.time_
 19 omega   70.00  139.00   1.0000   16.0000
omega____ theta____ kappa____ phi______ frames
    -      108.3609  -61.0000  120.0000 69

#__ type_ start__ end____ width___ exp.time_
 20 omega   34.00   60.00   1.0000   16.0000
omega____ theta____ kappa____ phi______ frames
    -      108.3609  -61.0000  120.0000 26

#__ type_ start__ end____ width___ exp.time_
 21 omega   34.00  105.00   1.0000   16.0000
omega____ theta____ kappa____ phi______ frames
    -      108.3609  -94.0000  -60.0000 71

#__ type_ start__ end____ width___ exp.time_
 22 omega   30.00   55.00   1.0000   16.0000
omega____ theta____ kappa____ phi______ frames
    -      108.3609  -30.0000  -60.0000 25

#__ type_ start__ end____ width___ exp.time_
 23 omega   43.00   68.00   1.0000   16.0000
omega____ theta____ kappa____ phi______ frames
    -      108.3609  -45.0000  -90.0000 25

#__ type_ start__ end____ width___ exp.time_
 24 omega   60.00  133.00   1.0000   16.0000
omega____ theta____ kappa____ phi______ frames
    -      108.3609   15.0000 -120.0000 73

#__ type_ start__ end____ width___ exp.time_
 25 omega   43.00   73.00   1.0000   16.0000
omega____ theta____ kappa____ phi______ frames
    -      108.3609  -45.0000  -60.0000 30

#__ type_ start__ end____ width___ exp.time_
 26 omega -120.00   -7.00   1.0000    5.0000
omega____ theta____ kappa____ phi______ frames
    -      -40.9506  -77.0000  120.0000 113

#__ type_ start__ end____ width___ exp.time_
 27 omega -117.00  -15.00   1.0000    5.0000
omega____ theta____ kappa____ phi______ frames
    -      -40.9506  -37.0000  -30.0000 102

#__ type_ start__ end____ width___ exp.time_
 28 omega   11.00  115.00   1.0000    5.0000
omega____ theta____ kappa____ phi______ frames
    -       40.9506   57.0000 -120.0000 104

#__ type_ start__ end____ width___ exp.time_
 29 omega    2.00   98.00   1.0000    5.0000
omega____ theta____ kappa____ phi______ frames
    -       40.9506 -125.0000  -30.0000 96

#__ type_ start__ end____ width___ exp.time_
 30 omega   11.00  115.00   1.0000    5.0000
omega____ theta____ kappa____ phi______ frames
    -       40.9506   57.0000   90.0000 104

#__ type_ start__ end____ width___ exp.time_
 31 omega -157.00  -53.00   1.0000   16.0000
omega____ theta____ kappa____ phi______ frames
    -      -83.0000  -61.0000 -180.0000 104

#__ type_ start__ end____ width___ exp.time_
 32 omega -162.00  -49.00   1.0000   16.0000
omega____ theta____ kappa____ phi______ frames
    -      -83.0000  -77.0000   90.0000 113

#__ type_ start__ end____ width___ exp.time_
 33 omega -162.00  -49.00   1.0000   16.0000
omega____ theta____ kappa____ phi______ frames
    -      -83.0000  -77.0000  -30.0000 113

#__ type_ start__ end____ width___ exp.time_
 34 omega -162.00  -49.00   1.0000   16.0000
omega____ theta____ kappa____ phi______ frames
    -      -83.0000  -77.0000 -120.0000 113

#__ type_ start__ end____ width___ exp.time_
 35 omega -162.00  -49.00   1.0000   16.0000
omega____ theta____ kappa____ phi______ frames
    -      -83.0000  -77.0000  150.0000 113

#__ type_ start__ end____ width___ exp.time_
 36 omega -162.00  -49.00   1.0000   16.0000
omega____ theta____ kappa____ phi______ frames
    -      -83.0000  -77.0000   30.0000 113

#__ type_ start__ end____ width___ exp.time_
 37 omega -162.00  -49.00   1.0000   16.0000
omega____ theta____ kappa____ phi______ frames
    -      -83.0000  -77.0000  -90.0000 113

#__ type_ start__ end____ width___ exp.time_
 38 omega   30.00   69.00   1.0000   16.0000
omega____ theta____ kappa____ phi______ frames
    -      108.3609  -30.0000  -30.0000 39

#__ type_ start__ end____ width___ exp.time_
 39 omega   81.00  158.00   1.0000   16.0000
omega____ theta____ kappa____ phi______ frames
    -      108.3609   45.0000  -90.0000 77

#__ type_ start__ end____ width___ exp.time_
 40 omega   78.00  158.00   1.0000   16.0000
omega____ theta____ kappa____ phi______ frames
    -      108.3609   30.0000  -30.0000 80

#__ type_ start__ end____ width___ exp.time_
 41 omega   75.00  144.00   1.0000   16.0000
omega____ theta____ kappa____ phi______ frames
    -      108.3609   77.0000   30.0000 69

#__ type_ start__ end____ width___ exp.time_
 42 omega   78.00  158.00   1.0000   16.0000
omega____ theta____ kappa____ phi______ frames
    -      108.3609   61.0000  150.0000 80

#__ type_ start__ end____ width___ exp.time_
 43 omega   75.00  158.00   1.0000   16.0000
omega____ theta____ kappa____ phi______ frames
    -      108.3609   77.0000  -30.0000 83

#__ type_ start__ end____ width___ exp.time_
 44 omega   78.00  158.00   1.0000   16.0000
omega____ theta____ kappa____ phi______ frames
    -      108.3609   61.0000   90.0000 80

;
_diffrn_measurement_device '\k-geometry diffractometer'
_diffrn_measurement_device_type 'Agilent SuperNova'
_diffrn_measurement_method '\w scans'
_diffrn_orient_matrix_UB_11 -0.0233104
_diffrn_orient_matrix_UB_12 -0.1098188
_diffrn_orient_matrix_UB_13 0.0407522
_diffrn_orient_matrix_UB_21 0.10786
_diffrn_orient_matrix_UB_22 -0.1897494
_diffrn_orient_matrix_UB_23 -0.0191726
_diffrn_orient_matrix_UB_31 0.2541132
_diffrn_orient_matrix_UB_32 0.0704332
_diffrn_orient_matrix_UB_33 0.0118727
_diffrn_radiation_monochromator 'Multilayer optics'
_diffrn_radiation_probe x-ray
_diffrn_radiation_source 'Nova (Cu) X-ray micro-source'
_diffrn_radiation_type CuK\a
_diffrn_radiation_wavelength 1.54184
_diffrn_reflns_av_R_equivalents 0.0418
_diffrn_reflns_av_unetI/netI 0.0191
_diffrn_reflns_limit_h_max 6
_diffrn_reflns_limit_h_min -6
_diffrn_reflns_limit_k_max 8
_diffrn_reflns_limit_k_min -8
_diffrn_reflns_limit_l_max 40
_diffrn_reflns_limit_l_min -40
_diffrn_reflns_number 22597
_diffrn_reflns_theta_full 71
_diffrn_reflns_theta_max 71
_diffrn_reflns_theta_min 2.67
_diffrn_source_current 0.8
_diffrn_source_power 0.04
_diffrn_source_voltage 50
_exptl_absorpt_coefficient_mu 0.779
_exptl_absorpt_correction_T_max 0.979
_exptl_absorpt_correction_T_min 0.921
_exptl_absorpt_correction_type analytical
_exptl_absorpt_process_details
;
        CrysAlisPro, Agilent Technologies,
        Version 1.171.36.24 (release 03-12-2012 CrysAlis171 .NET)
        (compiled Dec  3 2012,18:21:49)
Analytical numeric absorption correction using a multifaceted crystal
                        model based on expressions derived by R.C. Clark & J.S.
        (Clark, R. C. & Reid, J. S. (1995). Acta Cryst. A51, 887-897)
;
_exptl_crystal_colour colourless
_exptl_crystal_density_diffrn 1.297
_exptl_crystal_density_method 'not measured'
_exptl_crystal_description needle
_exptl_crystal_F_000 520
_exptl_crystal_size_max 0.1821
_exptl_crystal_size_mid 0.0405
_exptl_crystal_size_min 0.0323
_refine_diff_density_max 0.177
_refine_diff_density_min -0.156
_refine_diff_density_rms 0.033
_refine_ls_abs_structure_details
;
The Friedel pair coverage of the experiment is almost complete (99%).
Analysis of the absolute structure using likelihood methods
(Hooft, Straver & Spek, 2008) was performed using PLATON (Spek, 2011).
 The results indicated that the absolute structure had been correctly
 assigned. The method calculated that the probability that the structure 
is inverted is smaller than 10-51. The absolute structure parameter y 
(Hooft, Straver & Spek, 2008) was calculated using PLATON (Spek,
2010). The resulting value was y=-0.12(7), which together with Flack parameter 
value, indicate that the absolute structure has sureley been determined 
correctly.

Flack, H. D. (1983), Acta Cryst. A39, 876-881
Flack & G. Bernardinelli, Acta Cryst. 1999, A55, 908-915; 
H. D. Flack & G. Bernardinelli, J. Appl. Cryst. 2000, 33, 1143-1148.

R. W. W. Hooft, L. H. Straver & A. L. Spek, J. Appl. Cryst. 2008, 41, 96-103
A. L. Spek (2010) PLATON, Utrecht, The Netherlands; 
A. L. Spek, J. Appl. Cryst. 2003, 36, 7-13
A. L. Thompson & D. J. Watkin, Tetrahedron: Asymmetry 2009, 20, 712--717

;
_refine_ls_abs_structure_Flack -0.13(18)
_refine_ls_extinction_method none
_refine_ls_goodness_of_fit_ref 1.088
_refine_ls_hydrogen_treatment noref
_refine_ls_matrix_type full
_refine_ls_number_parameters 155
_refine_ls_number_reflns 2369
_refine_ls_number_restraints 0
_refine_ls_restrained_S_all 1.088
_refine_ls_R_factor_all 0.0327
_refine_ls_R_factor_gt 0.0306
_refine_ls_shift/su_max 0
_refine_ls_shift/su_mean 0
_refine_ls_structure_factor_coef Fsqd
_refine_ls_weighting_details 'calc w=1/[\s^2^(Fo^2^)+(0.0294P)^2^+0.3652P] where P=(Fo^2^+2Fc^2^)/3'
_refine_ls_weighting_scheme calc
_refine_ls_wR_factor_gt 0.0702
_refine_ls_wR_factor_ref 0.0711
_reflns_number_gt 2283
_reflns_number_total 2369
_reflns_threshold_expression >2\s(I)
_cod_data_source_file c7sc00009j2.cif
_cod_data_source_block a2014049_ao509_rem
_cod_depositor_comments
;Adding full bibliography for 1545175--1545177.cif.

 Adding full bibliography for 1545175--1545177.cif.
;
_cod_database_code 1545176

loop_
_symmetry_equiv_pos_as_xyz
'x, y, z'
'-x+1/2, -y, z+1/2'
'x+1/2, -y+1/2, -z'
'-x, y+1/2, -z+1/2'

loop_
_atom_site_label
_atom_site_type_symbol
_atom_site_fract_x
_atom_site_fract_y
_atom_site_fract_z
_atom_site_U_iso_or_equiv
_atom_site_adp_type
_atom_site_occupancy
_atom_site_symmetry_multiplicity
_atom_site_calc_flag
_atom_site_refinement_flags
O1 O 0.8012(2) 0.8866(2) 0.25261(3) 0.0337(3) Uani 1 1 d .
O2 O 0.9841(2) 0.57225(14) 0.10887(3) 0.0186(2) Uani 1 1 d .
O3 O 1.12197(19) 0.72001(16) 0.16600(3) 0.0209(2) Uani 1 1 d .
O4 O 0.5758(2) 0.13110(16) 0.16722(4) 0.0301(3) Uani 1 1 d .
C1 C 0.8578(3) 0.7984(2) 0.22197(4) 0.0216(3) Uani 1 1 d .
C2 C 0.7245(3) 0.6226(2) 0.20474(4) 0.0197(3) Uani 1 1 d .
H2A H 0.5659 0.6102 0.2181 0.024 Uiso 1 1 calc R
H2B H 0.8164 0.4985 0.21 0.024 Uiso 1 1 calc R
C3 C 0.6891(3) 0.6497(2) 0.15891(4) 0.0154(3) Uani 1 1 d .
H3 H 0.5613 0.7517 0.1537 0.018 Uiso 1 1 calc R
C4 C 0.6267(3) 0.4526(2) 0.13655(4) 0.0157(3) Uani 1 1 d .
H4 H 0.5178 0.4856 0.1134 0.019 Uiso 1 1 calc R
C5 C 0.8680(3) 0.3863(2) 0.11935(4) 0.0164(3) Uani 1 1 d .
H5 H 0.9629 0.3183 0.141 0.02 Uiso 1 1 calc R
C6 C 0.9270(3) 0.7146(2) 0.13827(4) 0.0162(3) Uani 1 1 d .
H6 H 0.9063 0.8487 0.1254 0.019 Uiso 1 1 calc R
C7 C 1.0757(3) 0.8602(2) 0.19761(5) 0.0247(3) Uani 1 1 d .
H7A H 1.0482 0.9942 0.1858 0.03 Uiso 1 1 calc R
H7B H 1.2176 0.8685 0.2156 0.03 Uiso 1 1 calc R
C8 C 0.5031(3) 0.2997(2) 0.16265(4) 0.0191(3) Uani 1 1 d .
H8 H 0.3599 0.3379 0.1763 0.023 Uiso 1 1 calc R
C9 C 0.8631(3) 0.2551(2) 0.08222(4) 0.0186(3) Uani 1 1 d .
H9A H 0.7891 0.3302 0.0596 0.022 Uiso 1 1 calc R
H9B H 0.761 0.1368 0.0877 0.022 Uiso 1 1 calc R
C10 C 1.1130(3) 0.1847(2) 0.06947(4) 0.0199(3) Uani 1 1 d .
H10A H 1.1908 0.1179 0.0928 0.024 Uiso 1 1 calc R
H10B H 1.2113 0.303 0.0624 0.024 Uiso 1 1 calc R
C11 C 1.1114(3) 0.0409(2) 0.03363(4) 0.0207(3) Uani 1 1 d .
H11A H 1.0538 0.1127 0.0093 0.025 Uiso 1 1 calc R
H11B H 0.9973 -0.0692 0.0393 0.025 Uiso 1 1 calc R
C12 C 1.3603(3) -0.0477(2) 0.02487(4) 0.0214(3) Uani 1 1 d .
H12A H 1.3584 -0.1106 -0.0022 0.026 Uiso 1 1 calc R
H12B H 1.4803 0.0616 0.0244 0.026 Uiso 1 1 calc R
C13 C 1.4370(3) -0.2023(2) 0.05587(5) 0.0250(3) Uani 1 1 d .
H13A H 1.5972 -0.2528 0.049 0.038 Uiso 1 1 calc R
H13B H 1.3218 -0.3132 0.0559 0.038 Uiso 1 1 calc R
H13C H 1.4414 -0.1406 0.0827 0.038 Uiso 1 1 calc R

loop_
_atom_site_aniso_label
_atom_site_aniso_U_11
_atom_site_aniso_U_22
_atom_site_aniso_U_33
_atom_site_aniso_U_23
_atom_site_aniso_U_13
_atom_site_aniso_U_12
O1 0.0275(7) 0.0468(7) 0.0268(6) -0.0175(5) 0.0059(5) -0.0067(6)
O2 0.0203(5) 0.0158(5) 0.0197(5) -0.0023(4) 0.0056(4) -0.0037(4)
O3 0.0134(5) 0.0257(5) 0.0238(5) -0.0087(4) 0.0021(4) -0.0004(4)
O4 0.0336(7) 0.0167(5) 0.0400(6) 0.0036(5) 0.0100(6) -0.0017(5)
C1 0.0165(8) 0.0269(8) 0.0215(7) -0.0033(6) 0.0000(6) 0.0012(7)
C2 0.0175(8) 0.0232(7) 0.0184(7) 0.0012(6) 0.0016(6) -0.0021(6)
C3 0.0125(7) 0.0149(6) 0.0189(6) -0.0010(5) 0.0005(5) 0.0007(5)
C4 0.0128(7) 0.0148(7) 0.0194(6) 0.0001(5) -0.0016(6) -0.0004(6)
C5 0.0160(7) 0.0144(7) 0.0187(6) 0.0010(5) 0.0010(6) -0.0008(6)
C6 0.0152(7) 0.0138(6) 0.0197(6) -0.0015(5) 0.0012(6) -0.0007(6)
C7 0.0164(8) 0.0301(8) 0.0274(7) -0.0127(6) 0.0020(6) -0.0048(7)
C8 0.0158(7) 0.0190(7) 0.0225(7) -0.0017(6) 0.0010(6) -0.0038(6)
C9 0.0186(8) 0.0167(7) 0.0205(6) -0.0019(5) -0.0016(6) -0.0001(6)
C10 0.0199(8) 0.0183(7) 0.0215(6) -0.0047(6) 0.0009(6) -0.0012(6)
C11 0.0239(9) 0.0190(7) 0.0191(7) -0.0030(5) -0.0004(6) 0.0015(7)
C12 0.0246(9) 0.0199(7) 0.0197(7) -0.0036(6) 0.0033(6) -0.0004(7)
C13 0.0206(8) 0.0235(8) 0.0310(8) 0.0022(7) 0.0054(6) 0.0029(7)

loop_
_atom_type_symbol
_atom_type_description
_atom_type_scat_dispersion_real
_atom_type_scat_dispersion_imag
_atom_type_scat_source
C C 0.0181 0.0091 'International Tables Vol C Tables 4.2.6.8 and 6.1.1.4'
H H 0 0 'International Tables Vol C Tables 4.2.6.8 and 6.1.1.4'
O O 0.0492 0.0322 'International Tables Vol C Tables 4.2.6.8 and 6.1.1.4'

loop_
_exptl_crystal_face_index_h
_exptl_crystal_face_index_k
_exptl_crystal_face_index_l
_exptl_crystal_face_perp_dist
4 0 5 0.0052
0 -4 -4 0.0772
-4 0 -5 0.0275
-1 4 3 0.0925
0 0 21 0.0084
0 0 -21 0.0235

loop_
_geom_angle_atom_site_label_1
_geom_angle_atom_site_label_2
_geom_angle_atom_site_label_3
_geom_angle
C6 O2 C5 108.57(10)
C6 O3 C7 110.62(11)
O1 C1 C2 124.70(14)
O1 C1 C7 121.28(14)
C2 C1 C7 114.02(12)
C1 C2 C3 110.17(12)
C1 C2 H2A 109.6
C3 C2 H2A 109.6
C1 C2 H2B 109.6
C3 C2 H2B 109.6
H2A C2 H2B 108.1
C2 C3 C6 110.95(11)
C2 C3 C4 113.49(11)
C6 C3 C4 102.65(11)
C2 C3 H3 109.8
C6 C3 H3 109.8
C4 C3 H3 109.8
C8 C4 C5 114.78(12)
C8 C4 C3 113.95(11)
C5 C4 C3 103.20(11)
C8 C4 H4 108.2
C5 C4 H4 108.2
C3 C4 H4 108.2
O2 C5 C9 108.28(11)
O2 C5 C4 103.46(11)
C9 C5 C4 117.18(12)
O2 C5 H5 109.2
C9 C5 H5 109.2
C4 C5 H5 109.2
O2 C6 O3 107.07(11)
O2 C6 C3 108.00(11)
O3 C6 C3 111.93(10)
O2 C6 H6 109.9
O3 C6 H6 109.9
C3 C6 H6 109.9
O3 C7 C1 110.79(12)
O3 C7 H7A 109.5
C1 C7 H7A 109.5
O3 C7 H7B 109.5
C1 C7 H7B 109.5
H7A C7 H7B 108.1
O4 C8 C4 123.61(14)
O4 C8 H8 118.2
C4 C8 H8 118.2
C5 C9 C10 112.79(12)
C5 C9 H9A 109
C10 C9 H9A 109
C5 C9 H9B 109
C10 C9 H9B 109
H9A C9 H9B 107.8
C9 C10 C11 113.81(12)
C9 C10 H10A 108.8
C11 C10 H10A 108.8
C9 C10 H10B 108.8
C11 C10 H10B 108.8
H10A C10 H10B 107.7
C10 C11 C12 112.67(13)
C10 C11 H11A 109.1
C12 C11 H11A 109.1
C10 C11 H11B 109.1
C12 C11 H11B 109.1
H11A C11 H11B 107.8
C13 C12 C11 112.92(13)
C13 C12 H12A 109
C11 C12 H12A 109
C13 C12 H12B 109
C11 C12 H12B 109
H12A C12 H12B 107.8
C12 C13 H13A 109.5
C12 C13 H13B 109.5
H13A C13 H13B 109.5
C12 C13 H13C 109.5
H13A C13 H13C 109.5
H13B C13 H13C 109.5

loop_
_geom_bond_atom_site_label_1
_geom_bond_atom_site_label_2
_geom_bond_distance
O1 C1 1.2144(18)
O2 C6 1.3978(16)
O2 C5 1.4436(17)
O3 C6 1.4207(17)
O3 C7 1.4278(17)
O4 C8 1.2079(18)
C1 C2 1.502(2)
C1 C7 1.513(2)
C2 C3 1.5396(19)
C2 H2A 0.99
C2 H2B 0.99
C3 C6 1.5510(19)
C3 C4 1.5512(19)
C3 H3 1
C4 C8 1.505(2)
C4 C5 1.524(2)
C4 H4 1
C5 C9 1.5101(19)
C5 H5 1
C6 H6 1
C7 H7A 0.99
C7 H7B 0.99
C8 H8 0.95
C9 C10 1.526(2)
C9 H9A 0.99
C9 H9B 0.99
C10 C11 1.5269(19)
C10 H10A 0.99
C10 H10B 0.99
C11 C12 1.533(2)
C11 H11A 0.99
C11 H11B 0.99
C12 C13 1.517(2)
C12 H12A 0.99
C12 H12B 0.99
C13 H13A 0.98
C13 H13B 0.98
C13 H13C 0.98

loop_
_geom_torsion_atom_site_label_1
_geom_torsion_atom_site_label_2
_geom_torsion_atom_site_label_3
_geom_torsion_atom_site_label_4
_geom_torsion
O1 C1 C2 C3 133.97(16)
C7 C1 C2 C3 -46.11(17)
C1 C2 C3 C6 47.13(16)
C1 C2 C3 C4 162.10(12)
C2 C3 C4 C8 26.75(17)
C6 C3 C4 C8 146.55(12)
C2 C3 C4 C5 -98.37(13)
C6 C3 C4 C5 21.44(13)
C6 O2 C5 C9 162.44(12)
C6 O2 C5 C4 37.43(14)
C8 C4 C5 O2 -160.08(11)
C3 C4 C5 O2 -35.49(13)
C8 C4 C5 C9 80.88(15)
C3 C4 C5 C9 -154.54(12)
C5 O2 C6 O3 97.23(12)
C5 O2 C6 C3 -23.47(14)
C7 O3 C6 O2 -178.97(11)
C7 O3 C6 C3 -60.80(15)
C2 C3 C6 O2 121.63(12)
C4 C3 C6 O2 0.07(14)
C2 C3 C6 O3 4.01(16)
C4 C3 C6 O3 -117.54(12)
C6 O3 C7 C1 62.86(16)
O1 C1 C7 O3 172.84(14)
C2 C1 C7 O3 -7.08(18)
C5 C4 C8 O4 -6.1(2)
C3 C4 C8 O4 -124.80(16)
O2 C5 C9 C10 67.91(15)
C4 C5 C9 C10 -175.65(12)
C5 C9 C10 C11 176.27(12)
C9 C10 C11 C12 -172.77(12)
C10 C11 C12 C13 73.10(16)
